data_7101556
loop_
_publ_author_name
'Stefanie Dehnen'
'Andreas Fuchs'
'Eugen Ruzin'

_publ_section_title
;Fine-Tuning of Optical Properties with Salts of Discrete
or Polymeric, Heterobimetallic Telluride Anions [M4(\m4-Te)(SnTe4)4]10
(M = Mn, Zn, Cd, Hg) and {[Hg4(\m4-Te)(SnTe4)3]6}
;
_journal_issue 46
_journal_name_full 'Chemical Communications'
_journal_paper_doi 10.1039/b610833d
_journal_year 2006
_chemical_formula_sum 'H40 K10 Mn4 O20 Sn4 Te17'
_chemical_formula_weight 3615.04
_chemical_name_systematic
;
?
;
_space_group_IT_number 217
_symmetry_cell_setting cubic
_symmetry_space_group_name_Hall 'I -4 2 3'
_symmetry_space_group_name_H-M 'I -4 3 m'
_atom_sites_solution_primary direct
_atom_sites_solution_secondary difmap
_audit_creation_method SHELXL-97
_cell_angle_alpha 90.00
_cell_angle_beta 90.00
_cell_angle_gamma 90.00
_cell_formula_units_Z 2
_cell_length_a 16.0889(19)
_cell_length_b 16.0889(19)
_cell_length_c 16.0889(19)
_cell_measurement_temperature 203(2)
_cell_volume 4164.7(9)
_computing_structure_refinement 'SHELXL-97 (Sheldrick, 1997)'
_computing_structure_solution 'SHELXS-97 (Sheldrick, 1990)'
_diffrn_ambient_temperature 203(2)
_diffrn_measured_fraction_theta_full 0.887
_diffrn_measured_fraction_theta_max 0.887
_diffrn_radiation_monochromator graphite
_diffrn_radiation_source 'fine-focus sealed tube'
_diffrn_radiation_type AgK\a
_diffrn_radiation_wavelength 0.56087
_diffrn_reflns_av_R_equivalents 0.0759
_diffrn_reflns_av_sigmaI/netI 0.0242
_diffrn_reflns_limit_h_max 14
_diffrn_reflns_limit_h_min -20
_diffrn_reflns_limit_k_max 20
_diffrn_reflns_limit_k_min -20
_diffrn_reflns_limit_l_max 20
_diffrn_reflns_limit_l_min -20
_diffrn_reflns_number 9978
_diffrn_reflns_theta_full 20.98
_diffrn_reflns_theta_max 20.98
_diffrn_reflns_theta_min 2.45
_exptl_absorpt_coefficient_mu 4.278
_exptl_absorpt_correction_T_max 0.28808
_exptl_absorpt_correction_T_min 0.23851
_exptl_absorpt_correction_type semi-empirical
_exptl_crystal_colour black
_exptl_crystal_density_diffrn 2.883
_exptl_crystal_density_method 'not measured'
_exptl_crystal_description 'rhombic dodecahedron'
_exptl_crystal_F_000 3148
_exptl_crystal_size_max 0.40
_exptl_crystal_size_mid 0.40
_exptl_crystal_size_min 0.40
_refine_diff_density_max 0.526
_refine_diff_density_min -0.653
_refine_diff_density_rms 0.119
_refine_ls_extinction_method none
_refine_ls_goodness_of_fit_ref 1.055
_refine_ls_matrix_type full
_refine_ls_number_parameters 68
_refine_ls_number_reflns 785
_refine_ls_number_restraints 0
_refine_ls_restrained_S_all 1.055
_refine_ls_R_factor_all 0.0668
_refine_ls_R_factor_gt 0.0625
_refine_ls_shift/su_max 0.000
_refine_ls_shift/su_mean 0.000
_refine_ls_structure_factor_coef Fsqd
_refine_ls_weighting_details 'calc w=1/[\s^2^(Fo^2^)+(0.0667P)^2^+50.9029P] where P=(Fo^2^+2Fc^2^)/3'
_refine_ls_weighting_scheme calc
_refine_ls_wR_factor_gt 0.1603
_refine_ls_wR_factor_ref 0.1638
_reflns_number_gt 739
_reflns_number_total 785
_reflns_threshold_expression >2sigma(I)
_cod_data_source_file b610833d.txt
_cod_original_sg_symbol_H-M I-43m
_cod_database_code 7101556

loop_
_symmetry_equiv_pos_as_xyz
'x, y, z'
'-x, -y, z'
'-x, y, -z'
'x, -y, -z'
'z, x, y'
'z, -x, -y'
'-z, -x, y'
'-z, x, -y'
'y, z, x'
'-y, z, -x'
'y, -z, -x'
'-y, -z, x'
'y, x, z'
'-y, -x, z'
'y, -x, -z'
'-y, x, -z'
'x, z, y'
'-x, z, -y'
'-x, -z, y'
'x, -z, -y'
'z, y, x'
'z, -y, -x'
'-z, y, -x'
'-z, -y, x'
'x+1/2, y+1/2, z+1/2'
'-x+1/2, -y+1/2, z+1/2'
'-x+1/2, y+1/2, -z+1/2'
'x+1/2, -y+1/2, -z+1/2'
'z+1/2, x+1/2, y+1/2'
'z+1/2, -x+1/2, -y+1/2'
'-z+1/2, -x+1/2, y+1/2'
'-z+1/2, x+1/2, -y+1/2'
'y+1/2, z+1/2, x+1/2'
'-y+1/2, z+1/2, -x+1/2'
'y+1/2, -z+1/2, -x+1/2'
'-y+1/2, -z+1/2, x+1/2'
'y+1/2, x+1/2, z+1/2'
'-y+1/2, -x+1/2, z+1/2'
'y+1/2, -x+1/2, -z+1/2'
'-y+1/2, x+1/2, -z+1/2'
'x+1/2, z+1/2, y+1/2'
'-x+1/2, z+1/2, -y+1/2'
'-x+1/2, -z+1/2, y+1/2'
'x+1/2, -z+1/2, -y+1/2'
'z+1/2, y+1/2, x+1/2'
'z+1/2, -y+1/2, -x+1/2'
'-z+1/2, y+1/2, -x+1/2'
'-z+1/2, -y+1/2, x+1/2'

loop_
_atom_site_label
_atom_site_type_symbol
_atom_site_fract_x
_atom_site_fract_y
_atom_site_fract_z
_atom_site_U_iso_or_equiv
_atom_site_adp_type
_atom_site_occupancy
_atom_site_symmetry_multiplicity
_atom_site_calc_flag
_atom_site_refinement_flags
Te1 Te 0.0000 0.0000 0.0000 0.0598(8) Uani 1 24 d S
Te2 Te 0.19864(7) 0.19864(7) -0.00260(13) 0.1190(8) Uani 1 2 d S
Te3 Te 0.25720(11) 0.25720(11) 0.25720(11) 0.180(2) Uani 1 6 d S
Sn1 Sn 0.15940(8) 0.15940(8) 0.15940(8) 0.0942(9) Uani 1 6 d S
Mn1 Mn 0.09776(17) 0.09776(17) -0.09776(17) 0.0717(12) Uani 1 6 d S
K1A K 0.385(3) 0.318(3) 0.145(3) 0.085(11) Uiso 0.08 1 d P
K1B K 0.334(4) 0.334(4) 0.104(7) 0.16(3) Uiso 0.11 2 d SP
K1C K 0.317(5) 0.418(4) 0.074(5) 0.124(17) Uiso 0.09 1 d P
K1D K 0.306(3) 0.489(2) 0.168(3) 0.090(10) Uiso 0.09 1 d P
K2A K 0.0000 0.356(3) 0.0000 0.099(10) Uiso 0.20 4 d SP
K2B K 0.005(5) 0.304(2) -0.005(5) 0.091(12) Uiso 0.13 2 d SP
O1A O 0.267(2) 0.423(2) -0.062(2) 0.026(8) Uiso 0.11 1 d P
O1B O 0.135(3) 0.392(3) -0.089(3) 0.045(9) Uiso 0.15 1 d P
O1C O 0.038(5) 0.520(8) 0.038(5) 0.09(3) Uiso 0.12 2 d SP
O2A O 0.174(2) 0.471(2) 0.029(2) 0.022(7) Uiso 0.11 1 d P
O2B O 0.170(3) 0.384(4) 0.006(5) 0.049(12) Uiso 0.11 1 d P
O2C O 0.4065(13) 0.4065(13) 0.070(2) 0.023(6) Uiso 0.19 2 d SP
O3A O 0.197(3) 0.410(3) 0.117(4) 0.033(11) Uiso 0.09 1 d P
O3B O 0.076(4) 0.374(3) 0.159(4) 0.038(11) Uiso 0.09 1 d P

loop_
_atom_site_aniso_label
_atom_site_aniso_U_11
_atom_site_aniso_U_22
_atom_site_aniso_U_33
_atom_site_aniso_U_23
_atom_site_aniso_U_13
_atom_site_aniso_U_12
Te1 0.0598(8) 0.0598(8) 0.0598(8) 0.000 0.000 0.000
Te2 0.1206(10) 0.1206(10) 0.1159(14) 0.0006(6) 0.0006(6) -0.0638(12)
Te3 0.180(2) 0.180(2) 0.180(2) -0.0685(15) -0.0685(15) -0.0685(15)
Sn1 0.0942(9) 0.0942(9) 0.0942(9) -0.0252(7) -0.0252(7) -0.0252(7)
Mn1 0.0717(12) 0.0717(12) 0.0717(12) 0.0077(13) 0.0077(13) -0.0077(13)

loop_
_atom_type_symbol
_atom_type_description
_atom_type_scat_dispersion_real
_atom_type_scat_dispersion_imag
_atom_type_scat_source
O O 0.0056 0.0036 'International Tables Vol C Tables 4.2.6.8 and 6.1.1.4'
H H 0.0000 0.0000 'International Tables Vol C Tables 4.2.6.8 and 6.1.1.4'
K K 0.1399 0.1562 'International Tables Vol C Tables 4.2.6.8 and 6.1.1.4'
Mn Mn 0.2704 0.4681 'International Tables Vol C Tables 4.2.6.8 and 6.1.1.4'
Sn Sn -1.1587 0.9299 'International Tables Vol C Tables 4.2.6.8 and 6.1.1.4'
Te Te -0.9710 1.0960 'International Tables Vol C Tables 4.2.6.8 and 6.1.1.4'

loop_
_geom_angle_atom_site_label_1
_geom_angle_atom_site_label_2
_geom_angle_atom_site_label_3
_geom_angle
_geom_angle_site_symmetry_1
_geom_angle_site_symmetry_3
Mn1 Te1 Mn1 109.5 2 .
Mn1 Te1 Mn1 109.5 2 4
Mn1 Te1 Mn1 109.5 . 4
Mn1 Te1 Mn1 109.5 2 3
Mn1 Te1 Mn1 109.5 . 3
Mn1 Te1 Mn1 109.5 4 3
Sn1 Te2 Mn1 104.79(11) . .
Te3 Sn1 Te2 106.35(6) . 9
Te3 Sn1 Te2 106.35(6) . 5
Te2 Sn1 Te2 112.40(5) 9 5
Te3 Sn1 Te2 106.35(6) . .
Te2 Sn1 Te2 112.40(5) 9 .
Te2 Sn1 Te2 112.40(5) 5 .
Te1 Mn1 Te2 111.03(9) . .
Te1 Mn1 Te2 111.03(9) . 11
Te2 Mn1 Te2 107.87(10) . 11
Te1 Mn1 Te2 111.03(9) . 8
Te2 Mn1 Te2 107.87(10) . 8
Te2 Mn1 Te2 107.87(10) 11 8

loop_
_geom_bond_atom_site_label_1
_geom_bond_atom_site_label_2
_geom_bond_distance
_geom_bond_site_symmetry_2
Te1 Mn1 2.724(5) 2
Te1 Mn1 2.724(5) .
Te1 Mn1 2.724(5) 4
Te1 Mn1 2.724(5) 3
Te2 K1D 2.16(4) 43_554
Te2 K1D 2.16(4) 31_554
Te2 Sn1 2.755(2) .
Te2 Mn1 2.759(2) .
Te2 K1A 3.11(5) 48_554
Te2 K1A 3.11(5) 36_554
Te2 K1B 3.53(11) .
Te2 K2B 3.55(7) .
Te2 K2B 3.55(7) 11
Te2 K2B 3.69(8) 9
Te2 K2B 3.69(8) 3
Te2 K1C 3.89(7) 31_554
Te3 Sn1 2.725(4) .
Te3 K1A 2.91(5) 13
Te3 K1A 2.91(5) .
Te3 K1A 2.91(5) 17
Te3 K1A 2.91(5) 5
Te3 K1A 2.91(5) 21
Te3 K1A 2.91(5) 9
Te3 K1B 3.02(10) 9
Te3 K1B 3.02(10) 5
Te3 K1B 3.02(10) .
Te3 K1C 4.03(8) 13
Te3 K1C 4.03(8) .
Sn1 Te2 2.755(2) 9
Sn1 Te2 2.755(2) 5
Mn1 Te2 2.759(2) 11
Mn1 Te2 2.759(2) 8
K1A O1B 1.04(6) 30
K1A K1B 1.08(8) .
K1A K1C 1.26(9) 13
K1A K1A 1.51(10) 13
K1A O1B 1.64(6) 42
K1A K1D 1.73(6) 13
K1A O2C 1.89(6) .
K1A O1A 1.95(6) 30
K1A O2B 2.02(9) 30
K1A O3A 2.05(7) 13
K1A K1C 2.25(9) .
K1A O3B 2.80(8) 9
K1B K1A 1.08(8) 13
K1B O1B 1.33(10) 42
K1B O1B 1.33(10) 30
K1B K1C 1.45(9) .
K1B K1C 1.45(9) 13
K1B O2C 1.73(10) .
K1B O1A 2.37(4) 42
K1B O1A 2.37(4) 30
K1B O3A 2.53(6) 13
K1B O3A 2.53(6) .
K1B K1D 2.73(8) .
K1C O1B 0.95(7) 42
K1C K1A 1.26(9) 13
K1C O1A 1.39(9) 42
K1C O2C 1.45(8) .
K1C O2B 1.59(9) 42
K1C O1B 1.82(9) 30
K1C O2A 1.87(8) 43_554
K1C K1D 1.90(8) .
K1C O2A 1.94(8) 42
K1C O3A 2.06(9) .
K1D O2B 0.96(6) 42
K1D O3B 1.65(7) 32
K1D K1A 1.73(6) 13
K1D O1B 1.84(6) 42
K1D O1A 2.04(6) 42
K1D Te2 2.16(4) 34
K1D O1A 2.29(6) 4_565
K1D O3A 2.32(7) .
K1D O2A 2.35(6) 42
K1D O3A 2.40(7) 42
K1D O2C 2.61(4) .
K2A K2B 0.83(5) 3
K2A K2B 0.83(5) .
K2A O1C 2.18(14) 4_565
K2A O1C 2.18(14) 2_565
K2A O2C 2.44(4) 36_554
K2A O2C 2.44(4) 35_455
K2A O1B 2.67(5) 23
K2A O1B 2.67(5) 3
K2A O1B 2.67(5) .
K2A O1B 2.67(5) 21
K2A O1C 2.78(13) .
K2A O1C 2.78(13) 3
K2B K2B 0.2(2) 3
K2B O2C 2.85(9) 36_554
K2B O1B 2.87(11) 23
K2B O1B 2.87(11) .
K2B O1C 2.93(14) 4_565
K2B O2B 2.96(10) .
K2B O2B 2.96(10) 23
K2B O1C 2.99(13) 2_565
K2B O2C 3.01(10) 35_455
K2B O3B 3.02(7) 21
K2B O3B 3.02(7) 3
O1A O3A 0.98(7) 43_554
O1A O2A 1.33(5) 43_554
O1A K1C 1.39(9) 43_554
O1A O3B 1.57(7) 31_554
O1A O2B 1.75(8) 43_554
O1A K1A 1.95(6) 36_554
O1A K1D 2.04(6) 43_554
O1A K1D 2.29(6) 4_565
O1A K1B 2.37(4) 36_554
O1A K1C 2.69(8) 4_565
O1B O2C 0.91(5) 36_554
O1B K1C 0.95(7) 43_554
O1B K1A 1.04(6) 36_554
O1B O1B 1.06(8) 23
O1B K1B 1.33(10) 36_554
O1B K1A 1.64(6) 43_554
O1B O2B 1.64(8) .
O1B K1C 1.82(9) 36_554
O1B K1D 1.84(6) 43_554
O1B K1D 2.79(5) 36_554
O1C O1C 1.38(17) 4_565
O1C O1C 1.38(17) 2_565
O1C O2C 1.50(11) 34
O1C O1C 1.7(2) 3
O1C K2A 2.18(14) 2_565
O1C K1C 2.59(12) 34
O1C K1C 2.59(12) 42
O1C K2B 2.93(14) 4_565
O1C K2B 2.99(13) 2_565
O1C K1B 3.21(15) 34
O1C K1A 3.31(12) 34
O2A O2A 1.32(8) 4_565
O2A O1A 1.33(5) 42
O2A O2B 1.45(7) .
O2A O3B 1.76(6) 21
O2A O3A 1.76(6) .
O2A K1C 1.87(8) 42
O2A K1C 1.94(8) 43_554
O2A K1D 2.35(6) 43_554
O2A K1A 2.98(6) 36_554
O2A K1B 3.07(9) 34
O2B K1D 0.96(6) 43_554
O2B O3B 1.15(10) 21
O2B K1C 1.59(9) 43_554
O2B O1A 1.75(8) 42
O2B K1A 2.02(9) 36_554
O2B K1B 2.78(10) 36_554
O2B K2B 3.09(9) 3
O2C O1B 0.91(5) 42
O2C O1B 0.91(5) 30
O2C K1C 1.45(8) 13
O2C O1C 1.50(11) 31_554
O2C K1A 1.89(6) 13
O2C K2A 2.44(4) 30
O2C K1D 2.61(4) 13
O2C K2B 2.85(9) 30
O3A O1A 0.98(7) 42
O3A O3B 1.07(8) 21
O3A K1A 2.05(7) 13
O3A K1D 2.40(7) 43_554
O3A K1C 2.71(9) 42
O3A K1C 3.22(9) 43_554
O3A K1B 3.27(11) 34
O3A K1D 3.33(7) 21
O3B O3A 1.07(9) 21
O3B O2B 1.15(10) 21
O3B O1A 1.57(7) 34
O3B K1D 1.65(7) 35_455
O3B O2A 1.76(6) 21
O3B K1C 2.64(10) 21
O3B K1C 2.71(9) 35_455
O3B K1A 2.80(8) 5
O3B K1B 2.92(8) 5
O3B K2B 3.02(7) 3
